data_7245981
loop_
_publ_author_name
'Gonz\'alez-Izquierdo, Palmerina'
'de Pedro, Imanol'
'Ca\~nadillas-Delgado, Laura'
'Beobide, Garikoitz'
'Vallcorba, Oriol'
'S\'anchez-And\'ujar, Manuel'
'Fern\'andez-D\'iaz, Mar\'ia Teresa'
'Fern\'andez, Jes\'us Rodr\'iguez'
'Fabelo, Oscar'

_publ_section_title
;
 Tailoring the physical properties of hybrid magnetic quinuclidine-based
 plastic compounds via weak interactions
;
_journal_issue 4
_journal_name_full CrystEngComm
_journal_page_first 579
_journal_page_last 592
_journal_paper_doi 10.1039/D2CE01549H
_journal_volume 25
_journal_year 2023
_chemical_formula_moiety '4(Cl4 Fe), 4(C7 H12 N O)'
_chemical_formula_sum 'C7 H12 Cl4 Fe N O'
_chemical_formula_weight 323.83
_space_group_crystal_system monoclinic
_space_group_IT_number 11
_space_group_name_Hall '-P 2yb'
_space_group_name_H-M_alt 'P 1 21/m 1'
_atom_sites_solution_hydrogens difmap
_atom_sites_solution_primary iterative
_audit_creation_date 2022-05-10
_audit_creation_method
;
Olex2 1.5
(compiled 2022.04.07 svn.rca3783a0 for OlexSys, GUI svn.r6498)
;
_audit_update_record
;
2022-11-14 deposited with the CCDC.	2022-12-07 downloaded from the CCDC.
;
_cell_angle_alpha 90
_cell_angle_beta 97.96
_cell_angle_gamma 90
_cell_formula_units_Z 4
_cell_length_a 6.445
_cell_length_b 14.509
_cell_length_c 13.037
_cell_measurement_reflns_used 3453
_cell_measurement_temperature 296.15
_cell_measurement_theta_max 5.22
_cell_measurement_theta_min 0.11
_cell_volume 1207.350
_computing_molecular_graphics 'Olex2 1.5 (Dolomanov et al., 2009)'
_computing_publication_material 'Olex2 1.5 (Dolomanov et al., 2009)'
_computing_structure_refinement 'SHELXL 2018/3 (Sheldrick, 2015)'
_computing_structure_solution
;
Superflip  (Palatinus & Chapuis, 2007;Palatinus & van der Lee, 2008;
Palatinus et al., 2012)
;
_diffrn_ambient_temperature 296.15
_diffrn_measured_fraction_theta_full 0.867
_diffrn_measured_fraction_theta_max 0.867
_diffrn_measurement_device_type D19
_diffrn_radiation_type neutrons
_diffrn_radiation_wavelength 1.45567
_diffrn_reflns_av_R_equivalents 0.0397
_diffrn_reflns_av_unetI/netI 0.0178
_diffrn_reflns_Laue_measured_fraction_full 0.867
_diffrn_reflns_Laue_measured_fraction_max 0.867
_diffrn_reflns_limit_h_max 7
_diffrn_reflns_limit_h_min -6
_diffrn_reflns_limit_k_max 13
_diffrn_reflns_limit_k_min -17
_diffrn_reflns_limit_l_max 15
_diffrn_reflns_limit_l_min -12
_diffrn_reflns_number 4472
_diffrn_reflns_point_group_measured_fraction_full 0.867
_diffrn_reflns_point_group_measured_fraction_max 0.867
_diffrn_reflns_theta_full 59.730
_diffrn_reflns_theta_max 59.730
_diffrn_reflns_theta_min 4.328
_exptl_absorpt_coefficient_mu 0.237
_exptl_crystal_density_diffrn 1.782
_exptl_crystal_description prism
_exptl_crystal_F_000 258
_exptl_crystal_size_max 0.1
_exptl_crystal_size_mid 0.1
_exptl_crystal_size_min 0.1
_refine_diff_density_max 0.898
_refine_diff_density_min -0.648
_refine_diff_density_rms 0.147
_refine_ls_extinction_method none
_refine_ls_goodness_of_fit_ref 1.293
_refine_ls_hydrogen_treatment refall
_refine_ls_matrix_type full
_refine_ls_number_parameters 244
_refine_ls_number_reflns 1911
_refine_ls_number_restraints 0
_refine_ls_restrained_S_all 1.293
_refine_ls_R_factor_all 0.0422
_refine_ls_R_factor_gt 0.0422
_refine_ls_shift/su_max 0.000
_refine_ls_shift/su_mean 0.000
_refine_ls_structure_factor_coef Fsqd
_refine_ls_weighting_details 'w=1/[\s^2^(Fo^2^)+(0.0318P)^2^+11.4954P] where P=(Fo^2^+2Fc^2^)/3'
_refine_ls_weighting_scheme calc
_refine_ls_wR_factor_gt 0.1011
_refine_ls_wR_factor_ref 0.1011
_reflns_Friedel_coverage 0.000
_reflns_number_gt 1909
_reflns_number_total 1911
_reflns_threshold_expression 'I > 2\s(I)'
_cod_data_source_file d2ce01549h2.cif
_cod_data_source_block transformed_13k
_cod_depositor_comments 'Adding full bibliography for 7245980--7245982.cif.'
_cod_original_cell_volume 1207.3
_cod_original_formula_sum 'C7 H12 Cl4 Fe1 N1 O1'
_cod_database_code 7245981
_shelx_shelxl_version_number 2018/3
_shelx_space_group_comment
;
The symmetry employed for this shelxl refinement is uniquely defined
by the following loop, which should always be used as a source of
symmetry information in preference to the above space-group names.
They are only intended as comments.
;
_shelx_estimated_absorpt_t_max 0.977
_shelx_estimated_absorpt_t_min 0.977
_olex2_refinement_description
;
;
_olex2_submission_special_instructions 'No special instructions were received'

loop_
_space_group_symop_operation_xyz
'x, y, z'
'-x, y+1/2, -z'
'-x, -y, -z'
'x, -y-1/2, z'

loop_
_atom_site_label
_atom_site_type_symbol
_atom_site_fract_x
_atom_site_fract_y
_atom_site_fract_z
_atom_site_U_iso_or_equiv
_atom_site_adp_type
_atom_site_occupancy
_atom_site_site_symmetry_order
_atom_site_calc_flag
_atom_site_refinement_flags_posn
_atom_site_refinement_flags_adp
_atom_site_refinement_flags_occupancy
_atom_site_disorder_assembly
_atom_site_disorder_group
Fe1 Fe -0.1448(2) 0.250000 0.52460(13) 0.0062(3) Uani 1 2 d S T P . .
O1 O 0.8991(3) 0.45795(13) 0.20757(16) 0.0102(4) Uani 1 1 d . . . . .
N1 N 0.35015(18) 0.46831(8) 0.22123(10) 0.0088(3) Uani 1 1 d . . . . .
H1 H 0.2177(6) 0.4310(3) 0.1942(3) 0.0205(8) Uani 1 1 d . . . . .
C1 C 0.3506(3) 0.48571(12) 0.33503(14) 0.0096(4) Uani 1 1 d . . . . .
H1A H 0.3237(6) 0.4195(3) 0.3707(3) 0.0265(8) Uani 1 1 d . . . . .
H1B H 0.2176(6) 0.5308(3) 0.3411(3) 0.0253(8) Uani 1 1 d . . . . .
Cl1 Cl -0.00713(17) 0.37514(8) 0.47101(9) 0.0095(3) Uani 1 1 d . . . . .
Fe2 Fe 1.0261(2) 0.250000 0.05727(13) 0.0068(3) Uani 1 2 d S T P . .
C2 C 0.3448(3) 0.55846(12) 0.16349(14) 0.0105(4) Uani 1 1 d . . . . .
H2A H 0.1910(6) 0.5889(3) 0.1660(4) 0.0280(9) Uani 1 1 d . . . . .
H2B H 0.3597(7) 0.5415(3) 0.0831(3) 0.0269(8) Uani 1 1 d . . . . .
Cl2 Cl -0.0916(3) 0.250000 0.69578(13) 0.0100(3) Uani 1 2 d S T P . .
Cl3 Cl -0.4807(2) 0.250000 0.46479(14) 0.0109(4) Uani 1 2 d S T P . .
C6 C 0.5410(3) 0.41489(12) 0.20424(14) 0.0093(4) Uani 1 1 d . . . . .
H6A H 0.5263(6) 0.3932(3) 0.1237(3) 0.0256(8) Uani 1 1 d . . . . .
H6B H 0.5544(6) 0.3545(3) 0.2542(3) 0.0261(9) Uani 1 1 d . . . . .
Cl4 Cl 1.1399(2) 0.250000 0.22422(13) 0.0088(3) Uani 1 2 d S T P . .
C4 C 0.5612(3) 0.52973(12) 0.37905(13) 0.0089(4) Uani 1 1 d . . . . .
H4A H 0.6577(6) 0.4810(3) 0.4279(3) 0.0243(8) Uani 1 1 d . . . . .
H4B H 0.5356(6) 0.5893(3) 0.4265(3) 0.0255(8) Uani 1 1 d . . . . .
Cl5 Cl 1.14797(17) 0.12445(8) -0.00798(9) 0.0092(3) Uani 1 1 d . . . . .
C5 C 0.5245(3) 0.61959(12) 0.21485(14) 0.0099(4) Uani 1 1 d . . . . .
H5A H 0.6042(6) 0.6518(3) 0.1559(3) 0.0253(8) Uani 1 1 d . . . . .
H5B H 0.4617(6) 0.6736(3) 0.2595(3) 0.0253(8) Uani 1 1 d . . . . .
C7 C 0.6774(3) 0.56145(12) 0.28992(13) 0.0082(4) Uani 1 1 d . . . . .
H7 H 0.8196(5) 0.5999(3) 0.3183(3) 0.0216(8) Uani 1 1 d . . . . .
Cl6 Cl 0.6844(2) 0.250000 0.01881(13) 0.0092(3) Uani 1 2 d S T P . .
C3 C 0.7307(2) 0.47686(11) 0.23184(13) 0.0078(4) Uani 1 1 d . . . . .

loop_
_atom_site_aniso_label
_atom_site_aniso_U_11
_atom_site_aniso_U_22
_atom_site_aniso_U_33
_atom_site_aniso_U_23
_atom_site_aniso_U_13
_atom_site_aniso_U_12
Fe1 0.0056(7) 0.0038(8) 0.0091(8) 0.000 0.0010(6) 0.000
O1 0.0060(9) 0.0096(9) 0.0152(10) 0.0000(7) 0.0023(7) 0.0008(7)
N1 0.0067(6) 0.0070(6) 0.0126(6) -0.0008(5) 0.0012(5) -0.0012(5)
H1 0.0175(17) 0.0173(18) 0.0263(19) -0.0051(14) 0.0011(15) -0.0074(15)
C1 0.0081(8) 0.0108(10) 0.0105(9) -0.0005(7) 0.0030(6) -0.0006(7)
H1A 0.0322(19) 0.023(2) 0.0246(19) 0.0060(16) 0.0059(16) -0.0102(16)
H1B 0.0201(18) 0.029(2) 0.028(2) -0.0063(15) 0.0065(15) 0.0068(16)
Cl1 0.0092(5) 0.0070(5) 0.0126(6) 0.0012(4) 0.0022(4) -0.0014(4)
Fe2 0.0050(7) 0.0057(8) 0.0095(8) 0.000 0.0005(6) 0.000
C2 0.0096(9) 0.0088(8) 0.0129(10) 0.0006(7) 0.0009(7) 0.0009(7)
H2A 0.0177(18) 0.024(2) 0.042(2) 0.0013(16) 0.0005(16) 0.0059(15)
H2B 0.036(2) 0.028(2) 0.017(2) -0.0013(15) 0.0028(16) -0.0025(16)
Cl2 0.0108(7) 0.0090(8) 0.0103(8) 0.000 0.0020(6) 0.000
Cl3 0.0074(7) 0.0078(8) 0.0173(9) 0.000 0.0003(6) 0.000
C6 0.0076(8) 0.0068(9) 0.0134(10) -0.0031(7) 0.0010(6) -0.0002(6)
H6A 0.0257(18) 0.028(2) 0.023(2) -0.0116(16) 0.0044(15) -0.0012(15)
H6B 0.0261(18) 0.0157(19) 0.037(2) 0.0076(17) 0.0073(17) 0.0013(15)
Cl4 0.0089(7) 0.0078(8) 0.0094(8) 0.000 0.0004(6) 0.000
C4 0.0084(8) 0.0088(9) 0.0095(8) -0.0008(7) 0.0019(7) -0.0010(7)
H4A 0.0208(16) 0.028(2) 0.0224(19) 0.0074(16) -0.0028(15) 0.0036(16)
H4B 0.0283(18) 0.022(2) 0.027(2) -0.0092(16) 0.0068(16) -0.0006(15)
Cl5 0.0090(5) 0.0079(6) 0.0110(6) -0.0011(4) 0.0021(4) 0.0012(4)
C5 0.0103(7) 0.0064(8) 0.0132(9) 0.0007(7) 0.0023(7) 0.0004(7)
H5A 0.0247(17) 0.0260(19) 0.026(2) 0.0114(16) 0.0064(16) -0.0040(15)
H5B 0.0266(18) 0.0191(19) 0.030(2) -0.0038(16) 0.0047(16) 0.0050(15)
C7 0.0078(8) 0.0073(8) 0.0100(8) -0.0006(6) 0.0023(7) -0.0011(7)
H7 0.0176(17) 0.0199(18) 0.0274(19) -0.0036(14) 0.0029(15) -0.0060(15)
Cl6 0.0065(7) 0.0077(8) 0.0131(8) 0.000 0.0007(6) 0.000
C3 0.0056(7) 0.0068(8) 0.0112(8) 0.0004(6) 0.0024(6) 0.0013(6)

loop_
_atom_type_symbol
_atom_type_description
_atom_type_scat_dispersion_real
_atom_type_scat_dispersion_imag
_atom_type_scat_source
C C 0.0000 0.0000 'Neutron Data Booklet, ILL Grenoble, France (2003) ISBN 0-9704143-7-4'
H H 0.0000 0.0000 'Neutron Data Booklet, ILL Grenoble, France (2003) ISBN 0-9704143-7-4'
Cl Cl 0.0000 0.0000 'Neutron Data Booklet, ILL Grenoble, France (2003) ISBN 0-9704143-7-4'
Fe Fe 0.0000 0.0000 'Neutron Data Booklet, ILL Grenoble, France (2003) ISBN 0-9704143-7-4'
N N 0.0000 0.0000 'Neutron Data Booklet, ILL Grenoble, France (2003) ISBN 0-9704143-7-4'
O O 0.0000 0.0000 'Neutron Data Booklet, ILL Grenoble, France (2003) ISBN 0-9704143-7-4'

loop_
_geom_angle_atom_site_label_1
_geom_angle_atom_site_label_2
_geom_angle_atom_site_label_3
_geom_angle
_geom_angle_site_symmetry_1
_geom_angle_site_symmetry_3
_geom_angle_publ_flag
Cl1 Fe1 Cl1 112.94(10) 4_565 . ?
Cl1 Fe1 Cl2 108.10(6) . . ?
Cl1 Fe1 Cl2 108.10(6) 4_565 . ?
Cl1 Fe1 Cl3 108.14(6) 4_565 . ?
Cl1 Fe1 Cl3 108.14(6) . . ?
Cl3 Fe1 Cl2 111.46(10) . . ?
H1 N1 C1 108.3(3) . . ?
H1 N1 C2 108.9(2) . . ?
H1 N1 C6 109.6(2) . . ?
C1 N1 C2 110.10(12) . . ?
C6 N1 C1 110.10(12) . . ?
C6 N1 C2 109.76(13) . . ?
N1 C1 C4 108.58(13) . . ?
H1A C1 N1 107.1(3) . . ?
H1A C1 C4 113.0(2) . . ?
H1B C1 N1 106.1(3) . . ?
H1B C1 H1A 109.0(3) . . ?
H1B C1 C4 112.7(3) . . ?
Cl4 Fe2 Cl5 107.14(6) . 4_565 ?
Cl4 Fe2 Cl5 107.14(6) . . ?
Cl5 Fe2 Cl5 111.72(9) . 4_565 ?
Cl6 Fe2 Cl4 114.42(10) . . ?
Cl6 Fe2 Cl5 108.24(6) . . ?
Cl6 Fe2 Cl5 108.24(6) . 4_565 ?
N1 C2 C5 108.64(13) . . ?
H2A C2 N1 107.1(3) . . ?
H2A C2 H2B 108.7(4) . . ?
H2A C2 C5 112.8(3) . . ?
H2B C2 N1 106.6(3) . . ?
H2B C2 C5 112.7(3) . . ?
N1 C6 C3 108.02(13) . . ?
H6A C6 N1 109.2(2) . . ?
H6A C6 C3 111.0(3) . . ?
H6B C6 N1 109.1(2) . . ?
H6B C6 H6A 109.5(4) . . ?
H6B C6 C3 109.9(2) . . ?
C1 C4 C7 109.85(14) . . ?
H4A C4 C1 110.6(3) . . ?
H4A C4 H4B 107.6(3) . . ?
H4A C4 C7 109.8(3) . . ?
H4B C4 C1 110.3(2) . . ?
H4B C4 C7 108.6(3) . . ?
C2 C5 C7 109.75(14) . . ?
H5A C5 C2 110.0(3) . . ?
H5A C5 H5B 108.4(4) . . ?
H5A C5 C7 111.2(3) . . ?
H5B C5 C2 109.6(3) . . ?
H5B C5 C7 107.9(3) . . ?
C4 C7 C5 107.96(14) . . ?
H7 C7 C4 111.7(3) . . ?
H7 C7 C5 111.6(2) . . ?
H7 C7 C3 110.3(2) . . ?
C3 C7 C4 107.75(14) . . ?
C3 C7 C5 107.28(13) . . ?
O1 C3 C6 121.85(17) . . ?
O1 C3 C7 126.50(17) . . ?
C7 C3 C6 111.65(14) . . ?

loop_
_geom_bond_atom_site_label_1
_geom_bond_atom_site_label_2
_geom_bond_distance
_geom_bond_site_symmetry_2
_geom_bond_publ_flag
Fe1 Cl1 2.1781(15) 4_565 ?
Fe1 Cl1 2.1781(15) . ?
Fe1 Cl2 2.210(2) . ?
Fe1 Cl3 2.196(2) . ?
O1 C3 1.203(3) . ?
N1 H1 1.031(4) . ?
N1 C1 1.505(2) . ?
N1 C2 1.507(2) . ?
N1 C6 1.496(2) . ?
C1 H1A 1.091(4) . ?
C1 H1B 1.090(4) . ?
C1 C4 1.537(2) . ?
Fe2 Cl4 2.198(2) . ?
Fe2 Cl5 2.2008(15) 4_565 ?
Fe2 Cl5 2.2008(15) . ?
Fe2 Cl6 2.190(2) . ?
C2 H2A 1.089(4) . ?
C2 H2B 1.093(4) . ?
C2 C5 1.537(2) . ?
C6 H6A 1.088(4) . ?
C6 H6B 1.088(4) . ?
C6 C3 1.520(2) . ?
C4 H4A 1.088(4) . ?
C4 H4B 1.089(4) . ?
C4 C7 1.538(2) . ?
C5 H5A 1.087(4) . ?
C5 H5B 1.088(4) . ?
C5 C7 1.541(2) . ?
C7 H7 1.092(4) . ?
C7 C3 1.507(2) . ?

loop_
_geom_torsion_atom_site_label_1
_geom_torsion_atom_site_label_2
_geom_torsion_atom_site_label_3
_geom_torsion_atom_site_label_4
_geom_torsion
_geom_torsion_site_symmetry_1
_geom_torsion_site_symmetry_2
_geom_torsion_site_symmetry_3
_geom_torsion_site_symmetry_4
_geom_torsion_publ_flag
N1 C1 C4 H4A -108.3(3) . . . . ?
N1 C1 C4 H4B 132.7(3) . . . . ?
N1 C1 C4 C7 13.01(18) . . . . ?
N1 C2 C5 H5A 135.6(3) . . . . ?
N1 C2 C5 H5B -105.3(3) . . . . ?
N1 C2 C5 C7 13.02(19) . . . . ?
N1 C6 C3 O1 -165.97(18) . . . . ?
N1 C6 C3 C7 13.37(19) . . . . ?
H1 N1 C1 H1A 50.2(3) . . . . ?
H1 N1 C1 H1B -66.1(4) . . . . ?
H1 N1 C1 C4 172.5(3) . . . . ?
H1 N1 C2 H2A 49.6(4) . . . . ?
H1 N1 C2 H2B -66.6(4) . . . . ?
H1 N1 C2 C5 171.7(3) . . . . ?
H1 N1 C6 H6A 51.8(4) . . . . ?
H1 N1 C6 H6B -67.9(4) . . . . ?
H1 N1 C6 C3 172.7(3) . . . . ?
C1 N1 C2 H2A -69.0(3) . . . . ?
C1 N1 C2 H2B 174.8(3) . . . . ?
C1 N1 C2 C5 53.07(17) . . . . ?
C1 N1 C6 H6A 170.8(3) . . . . ?
C1 N1 C6 H6B 51.2(3) . . . . ?
C1 N1 C6 C3 -68.28(16) . . . . ?
C1 C4 C7 C5 50.57(18) . . . . ?
C1 C4 C7 H7 173.7(3) . . . . ?
C1 C4 C7 C3 -65.00(17) . . . . ?
H1A C1 C4 H4A 10.3(4) . . . . ?
H1A C1 C4 H4B -108.6(4) . . . . ?
H1A C1 C4 C7 131.6(3) . . . . ?
H1B C1 C4 H4A 134.4(4) . . . . ?
H1B C1 C4 H4B 15.4(4) . . . . ?
H1B C1 C4 C7 -104.3(3) . . . . ?
C2 N1 C1 H1A 169.2(3) . . . . ?
C2 N1 C1 H1B 52.9(3) . . . . ?
C2 N1 C1 C4 -68.54(16) . . . . ?
C2 N1 C6 H6A -67.8(3) . . . . ?
C2 N1 C6 H6B 172.5(3) . . . . ?
C2 N1 C6 C3 53.07(17) . . . . ?
C2 C5 C7 C4 -65.99(18) . . . . ?
C2 C5 C7 H7 170.8(3) . . . . ?
C2 C5 C7 C3 49.89(18) . . . . ?
H2A C2 C5 H5A -105.8(4) . . . . ?
H2A C2 C5 H5B 13.3(4) . . . . ?
H2A C2 C5 C7 131.6(3) . . . . ?
H2B C2 C5 H5A 17.8(4) . . . . ?
H2B C2 C5 H5B 136.9(4) . . . . ?
H2B C2 C5 C7 -104.8(3) . . . . ?
C6 N1 C1 H1A -69.7(3) . . . . ?
C6 N1 C1 H1B 174.0(3) . . . . ?
C6 N1 C1 C4 52.61(17) . . . . ?
C6 N1 C2 H2A 169.6(3) . . . . ?
C6 N1 C2 H2B 53.4(3) . . . . ?
C6 N1 C2 C5 -68.28(16) . . . . ?
H6A C6 C3 O1 -46.2(3) . . . . ?
H6A C6 C3 C7 133.1(3) . . . . ?
H6B C6 C3 O1 75.1(3) . . . . ?
H6B C6 C3 C7 -105.6(3) . . . . ?
C4 C7 C3 O1 -130.8(2) . . . . ?
C4 C7 C3 C6 49.86(18) . . . . ?
H4A C4 C7 C5 172.4(3) . . . . ?
H4A C4 C7 H7 -64.5(4) . . . . ?
H4A C4 C7 C3 56.8(3) . . . . ?
H4B C4 C7 C5 -70.2(3) . . . . ?
H4B C4 C7 H7 52.9(4) . . . . ?
H4B C4 C7 C3 174.3(3) . . . . ?
C5 C7 C3 O1 113.1(2) . . . . ?
C5 C7 C3 C6 -66.16(17) . . . . ?
H5A C5 C7 C4 172.1(3) . . . . ?
H5A C5 C7 H7 49.0(4) . . . . ?
H5A C5 C7 C3 -72.0(3) . . . . ?
H5B C5 C7 C4 53.4(3) . . . . ?
H5B C5 C7 H7 -69.8(4) . . . . ?
H5B C5 C7 C3 169.3(3) . . . . ?
H7 C7 C3 O1 -8.6(3) . . . . ?
H7 C7 C3 C6 172.1(3) . . . . ?
